data_2223816
loop_
_publ_author_name
'Al-Dajani, Mohammad T. M.'
'Abdallah, Hassan H.'
'Mohamed, Nornisah'
'Goh, Jia Hao'
'Fun, Hoong-Kun'

_publ_section_title
;
 Bis(2,6-diaminopyridinium) tartrate monohydrate
;
_journal_coeditor_code HB5185
_journal_issue 11
_journal_name_full 'Acta Crystallographica Section E'
_journal_page_first o2939
_journal_page_last o2940
_journal_paper_doi 10.1107/S1600536809044663
_journal_volume 65
_journal_year 2009
_chemical_formula_iupac '2C5 H8 N3 +, C4 H4 O6 2-, H2 O'
_chemical_formula_moiety '2(C5 H8 N3 +), C4 H4 O6 2-, H2 O'
_chemical_formula_sum 'C14 H22 N6 O7'
_chemical_formula_weight 386.38
_chemical_name_systematic
;
Bis(2,6-diaminopyridinium) tartrate monohydrate
;
_space_group_IT_number 14
_symmetry_cell_setting monoclinic
_symmetry_space_group_name_Hall '-P 2ybc'
_symmetry_space_group_name_H-M 'P 1 21/c 1'
_atom_sites_solution_hydrogens geom
_atom_sites_solution_primary direct
_atom_sites_solution_secondary difmap
_audit_creation_method SHELXL-97
_cell_angle_alpha 90.00
_cell_angle_beta 96.9160(10)
_cell_angle_gamma 90.00
_cell_formula_units_Z 4
_cell_length_a 14.4722(2)
_cell_length_b 15.7270(2)
_cell_length_c 7.84190(10)
_cell_measurement_reflns_used 9979
_cell_measurement_temperature 296(2)
_cell_measurement_theta_max 33.14
_cell_measurement_theta_min 2.59
_cell_volume 1771.86(4)
_computing_cell_refinement 'SAINT (Bruker, 2005)'
_computing_data_collection 'APEX2 (Bruker, 2005)'
_computing_data_reduction 'SAINT (Bruker, 2005)'
_computing_molecular_graphics 'SHELXTL (Sheldrick, 2008)'
_computing_publication_material
;
SHELXTL (Sheldrick, 2008) and PLATON (Spek, 2009)
;
_computing_structure_refinement 'SHELXTL (Sheldrick, 2008)'
_computing_structure_solution 'SHELXTL (Sheldrick, 2008)'
_diffrn_ambient_temperature 296(2)
_diffrn_measured_fraction_theta_full 0.995
_diffrn_measured_fraction_theta_max 0.995
_diffrn_measurement_device_type 'Bruker SMART APEXII CCD'
_diffrn_measurement_method '\f and \w'
_diffrn_radiation_monochromator graphite
_diffrn_radiation_source 'fine-focus sealed tube'
_diffrn_radiation_type MoK\a
_diffrn_radiation_wavelength 0.71073
_diffrn_reflns_av_R_equivalents 0.0287
_diffrn_reflns_av_sigmaI/netI 0.0237
_diffrn_reflns_limit_h_max 23
_diffrn_reflns_limit_h_min -23
_diffrn_reflns_limit_k_max 24
_diffrn_reflns_limit_k_min -25
_diffrn_reflns_limit_l_max 12
_diffrn_reflns_limit_l_min -12
_diffrn_reflns_number 55803
_diffrn_reflns_theta_full 36.09
_diffrn_reflns_theta_max 36.09
_diffrn_reflns_theta_min 1.42
_diffrn_standards_number 0
_exptl_absorpt_coefficient_mu 0.117
_exptl_absorpt_correction_T_max 0.970
_exptl_absorpt_correction_T_min 0.950
_exptl_absorpt_correction_type multi-scan
_exptl_absorpt_process_details '(<i>SADABS</i>; Bruker, 2005)'
_exptl_crystal_colour brown
_exptl_crystal_density_diffrn 1.448
_exptl_crystal_density_method 'not measured'
_exptl_crystal_description block
_exptl_crystal_F_000 816
_exptl_crystal_size_max 0.44
_exptl_crystal_size_mid 0.33
_exptl_crystal_size_min 0.258
_refine_diff_density_max 0.325
_refine_diff_density_min -0.235
_refine_ls_extinction_method none
_refine_ls_goodness_of_fit_ref 1.044
_refine_ls_hydrogen_treatment refall
_refine_ls_matrix_type full
_refine_ls_number_parameters 332
_refine_ls_number_reflns 8384
_refine_ls_number_restraints 0
_refine_ls_restrained_S_all 1.044
_refine_ls_R_factor_all 0.0747
_refine_ls_R_factor_gt 0.0477
_refine_ls_shift/su_max_lt 0.001
_refine_ls_shift/su_mean 0.000
_refine_ls_structure_factor_coef Fsqd
_refine_ls_weighting_details 'calc w=1/[\s^2^(Fo^2^)+(0.0645P)^2^+0.1774P] where P=(Fo^2^+2Fc^2^)/3'
_refine_ls_weighting_scheme calc
_refine_ls_wR_factor_gt 0.1217
_refine_ls_wR_factor_ref 0.1372
_reflns_number_gt 5761
_reflns_number_total 8384
_reflns_threshold_expression I>2\s(I)
_cod_data_source_file hb5185.cif
_cod_data_source_block I
_cod_depositor_comments
;
The following automatic conversions were performed:
'_symmetry_cell_setting' value 'Monoclinic' changed to 'monoclinic'
according to '/home/saulius/struct/CIF-dictionaries/cif_core.dic'
dictionary named 'cif_core.dic' version 2.4.1 from 2010-06-29.

Automatic conversion script
Id: cif_fix_enum 1527 2010-12-29 10:47:43Z saulius 

The following automatic conversions were performed:

'_symmetry_cell_setting' value 'Monoclinic' changed to 'monoclinic'
according to /home/saulius/struct/CIF-dictionaries/cif_core.dic
dictionary named 'cif_core.dic' version 2.4.1 from 2010-06-29.

Automatic conversion script
Id: cif_fix_values 1715 2011-07-08 13:25:40Z adriana 
;
_cod_original_sg_symbol_H-M 'P 21/c'
_cod_database_code 2223816
_cod_database_fobs_code 2223816

loop_
_symmetry_equiv_pos_as_xyz
'x, y, z'
'-x, y+1/2, -z+1/2'
'-x, -y, -z'
'x, -y-1/2, z-1/2'

loop_
_atom_site_type_symbol
_atom_site_label
_atom_site_fract_x
_atom_site_fract_y
_atom_site_fract_z
_atom_site_U_iso_or_equiv
_atom_site_adp_type
_atom_site_calc_flag
_atom_site_refinement_flags
_atom_site_occupancy
_atom_site_disorder_assembly
_atom_site_disorder_group
O O1 0.14121(5) 0.62179(5) 0.37307(9) 0.03748(15) Uani d . 1 . .
O O2 0.33130(5) 0.69021(5) 0.36761(10) 0.03834(16) Uani d . 1 . .
O O3 0.09223(6) 0.78743(6) 0.35992(11) 0.0505(2) Uani d . 1 . .
O O4 0.19983(6) 0.82535(5) 0.57216(9) 0.04158(17) Uani d . 1 . .
O O5 0.28815(5) 0.55133(5) 0.71274(9) 0.04001(16) Uani d . 1 . .
O O6 0.36515(6) 0.53101(5) 0.48798(9) 0.04409(18) Uani d . 1 . .
C C1 0.15720(6) 0.77090(6) 0.47338(11) 0.03144(17) Uani d . 1 . .
C C2 0.18625(6) 0.67770(6) 0.49999(10) 0.02824(15) Uani d . 1 . .
C C3 0.29147(6) 0.66622(6) 0.51725(10) 0.02834(15) Uani d . 1 . .
C C4 0.31696(6) 0.57521(6) 0.57453(10) 0.02985(16) Uani d . 1 . .
N N1 0.39658(5) 0.44405(5) 0.90954(9) 0.02900(14) Uani d . 1 . .
N N2 0.47289(7) 0.39813(7) 0.68421(11) 0.0423(2) Uani d . 1 . .
N N3 0.31436(7) 0.50158(7) 1.11702(12) 0.0429(2) Uani d . 1 . .
C C5 0.46341(6) 0.39419(6) 0.85246(11) 0.03136(17) Uani d . 1 . .
C C6 0.51647(7) 0.34231(7) 0.97048(14) 0.0404(2) Uani d . 1 . .
C C7 0.49815(8) 0.34277(7) 1.13904(14) 0.0427(2) Uani d . 1 . .
C C8 0.43089(8) 0.39418(7) 1.19503(12) 0.0395(2) Uani d . 1 . .
C C9 0.38033(6) 0.44752(6) 1.07627(10) 0.03057(16) Uani d . 1 . .
N N4 0.07411(6) 0.29439(6) 0.34459(12) 0.03809(18) Uani d . 1 . .
N N5 0.05279(8) 0.15005(7) 0.31936(18) 0.0562(3) Uani d . 1 . .
N N6 0.07972(10) 0.44052(8) 0.3524(2) 0.0649(3) Uani d . 1 . .
C C10 0.10707(7) 0.21441(7) 0.37940(14) 0.0394(2) Uani d . 1 . .
C C11 0.19414(8) 0.20559(8) 0.47490(18) 0.0504(3) Uani d . 1 . .
C C12 0.24392(8) 0.27782(10) 0.52373(19) 0.0564(3) Uani d . 1 . .
C C13 0.20988(9) 0.35831(9) 0.48473(18) 0.0534(3) Uani d . 1 . .
C C14 0.12190(8) 0.36637(7) 0.39441(15) 0.0426(2) Uani d . 1 . .
O O1W 0.11303(7) 0.52769(6) 0.82780(15) 0.0559(2) Uani d . 1 . .
H H1O1 0.1548(11) 0.6424(10) 0.272(2) 0.057(4) Uiso d . 1 . .
H H1O2 0.2904(13) 0.6826(10) 0.278(2) 0.067(5) Uiso d . 1 . .
H H1N1 0.3619(9) 0.4801(8) 0.8319(18) 0.044(3) Uiso d . 1 . .
H H1N2 0.5253(12) 0.3800(10) 0.650(2) 0.062(4) Uiso d . 1 . .
H H2N2 0.4425(9) 0.4390(9) 0.6238(18) 0.045(3) Uiso d . 1 . .
H H1N3 0.2911(11) 0.5406(11) 1.038(2) 0.065(5) Uiso d . 1 . .
H H2N3 0.3161(12) 0.5144(10) 1.224(2) 0.067(5) Uiso d . 1 . .
H H1N4 0.0176(12) 0.2971(10) 0.276(2) 0.059(4) Uiso d . 1 . .
H H1N5 0.0716(12) 0.1009(12) 0.338(2) 0.068(5) Uiso d . 1 . .
H H2N5 -0.0001(12) 0.1605(10) 0.253(2) 0.059(4) Uiso d . 1 . .
H H1N6 0.0204(12) 0.4416(10) 0.302(2) 0.060(4) Uiso d . 1 . .
H H2N6 0.1102(14) 0.4860(12) 0.389(3) 0.079(5) Uiso d . 1 . .
H H2A 0.1657(8) 0.6614(7) 0.6076(14) 0.030(3) Uiso d . 1 . .
H H3A 0.3165(9) 0.7015(7) 0.6120(16) 0.034(3) Uiso d . 1 . .
H H6A 0.5634(12) 0.3070(10) 0.937(2) 0.063(4) Uiso d . 1 . .
H H7A 0.5370(10) 0.3053(9) 1.2187(18) 0.050(4) Uiso d . 1 . .
H H8A 0.4196(10) 0.3943(9) 1.3120(19) 0.051(4) Uiso d . 1 . .
H H11A 0.2168(12) 0.1515(11) 0.498(2) 0.067(5) Uiso d . 1 . .
H H12A 0.3045(13) 0.2700(11) 0.588(2) 0.075(5) Uiso d . 1 . .
H H13A 0.2436(12) 0.4097(11) 0.514(2) 0.069(5) Uiso d . 1 . .
H H1W1 0.1128(16) 0.5645(16) 0.907(3) 0.102(7) Uiso d . 1 . .
H H2W1 0.1669(15) 0.5349(13) 0.785(3) 0.087(6) Uiso d . 1 . .

loop_
_atom_site_aniso_label
_atom_site_aniso_U_11
_atom_site_aniso_U_22
_atom_site_aniso_U_33
_atom_site_aniso_U_12
_atom_site_aniso_U_13
_atom_site_aniso_U_23
O1 0.0370(3) 0.0357(4) 0.0381(3) -0.0092(3) -0.0024(3) -0.0016(3)
O2 0.0333(3) 0.0438(4) 0.0384(3) -0.0046(3) 0.0061(3) 0.0108(3)
O3 0.0395(4) 0.0544(5) 0.0547(5) 0.0125(3) -0.0065(3) 0.0098(4)
O4 0.0576(4) 0.0305(3) 0.0367(3) 0.0000(3) 0.0057(3) -0.0021(3)
O5 0.0451(4) 0.0428(4) 0.0335(3) 0.0128(3) 0.0100(3) 0.0117(3)
O6 0.0569(4) 0.0413(4) 0.0360(3) 0.0153(3) 0.0133(3) 0.0013(3)
C1 0.0326(4) 0.0333(4) 0.0292(3) 0.0048(3) 0.0066(3) 0.0038(3)
C2 0.0298(4) 0.0285(4) 0.0261(3) -0.0009(3) 0.0020(3) 0.0011(3)
C3 0.0292(4) 0.0281(4) 0.0269(3) -0.0014(3) -0.0002(3) 0.0004(3)
C4 0.0315(4) 0.0315(4) 0.0257(3) 0.0023(3) -0.0001(3) 0.0008(3)
N1 0.0305(3) 0.0292(4) 0.0266(3) 0.0036(3) 0.0006(2) 0.0020(2)
N2 0.0456(5) 0.0480(5) 0.0346(4) 0.0104(4) 0.0100(3) 0.0000(4)
N3 0.0471(5) 0.0488(5) 0.0331(4) 0.0141(4) 0.0064(3) -0.0019(4)
C5 0.0311(4) 0.0300(4) 0.0325(4) 0.0013(3) 0.0018(3) -0.0028(3)
C6 0.0396(5) 0.0367(5) 0.0431(5) 0.0124(4) -0.0028(4) -0.0020(4)
C7 0.0485(5) 0.0359(5) 0.0398(5) 0.0078(4) -0.0106(4) 0.0039(4)
C8 0.0483(5) 0.0411(5) 0.0274(4) 0.0037(4) -0.0022(3) 0.0033(3)
C9 0.0322(4) 0.0317(4) 0.0270(3) -0.0004(3) 0.0004(3) -0.0007(3)
N4 0.0290(4) 0.0349(4) 0.0485(4) 0.0013(3) -0.0029(3) -0.0015(3)
N5 0.0403(5) 0.0351(5) 0.0901(9) 0.0016(4) -0.0046(5) -0.0084(5)
N6 0.0575(7) 0.0332(5) 0.0982(10) -0.0015(5) -0.0145(6) 0.0028(5)
C10 0.0319(4) 0.0352(5) 0.0508(5) 0.0024(4) 0.0031(4) -0.0024(4)
C11 0.0376(5) 0.0459(7) 0.0651(7) 0.0093(5) -0.0048(5) 0.0021(5)
C12 0.0339(5) 0.0639(8) 0.0670(8) 0.0027(5) -0.0123(5) -0.0004(6)
C13 0.0413(6) 0.0490(7) 0.0661(8) -0.0081(5) -0.0095(5) -0.0043(5)
C14 0.0388(5) 0.0365(5) 0.0512(6) -0.0026(4) -0.0003(4) -0.0007(4)
O1W 0.0539(5) 0.0414(5) 0.0734(6) -0.0122(4) 0.0114(4) -0.0059(4)

loop_
_atom_type_symbol
_atom_type_description
_atom_type_scat_dispersion_real
_atom_type_scat_dispersion_imag
_atom_type_scat_source
C C 0.0033 0.0016 'International Tables Vol C Tables 4.2.6.8 and 6.1.1.4'
H H 0.0000 0.0000 'International Tables Vol C Tables 4.2.6.8 and 6.1.1.4'
N N 0.0061 0.0033 'International Tables Vol C Tables 4.2.6.8 and 6.1.1.4'
O O 0.0106 0.0060 'International Tables Vol C Tables 4.2.6.8 and 6.1.1.4'

loop_
_geom_angle_atom_site_label_1
_geom_angle_atom_site_label_2
_geom_angle_atom_site_label_3
_geom_angle_site_symmetry_1
_geom_angle_site_symmetry_3
_geom_angle
_geom_angle_publ_flag
C2 O1 H1O1 . . 105.3(10) ?
C3 O2 H1O2 . . 108.9(11) ?
O3 C1 O4 . . 124.66(9) ?
O3 C1 C2 . . 118.00(9) ?
O4 C1 C2 . . 117.31(8) ?
O1 C2 C3 . . 110.92(7) ?
O1 C2 C1 . . 113.58(7) ?
C3 C2 C1 . . 112.37(7) ?
O1 C2 H2A . . 106.5(7) ?
C3 C2 H2A . . 107.6(7) ?
C1 C2 H2A . . 105.4(7) ?
O2 C3 C2 . . 113.34(7) ?
O2 C3 C4 . . 112.54(7) ?
C2 C3 C4 . . 109.86(7) ?
O2 C3 H3A . . 109.4(7) ?
C2 C3 H3A . . 106.2(7) ?
C4 C3 H3A . . 104.9(7) ?
O6 C4 O5 . . 124.53(9) ?
O6 C4 C3 . . 119.58(8) ?
O5 C4 C3 . . 115.86(8) ?
C9 N1 C5 . . 123.51(8) ?
C9 N1 H1N1 . . 117.5(8) ?
C5 N1 H1N1 . . 118.9(8) ?
C5 N2 H1N2 . . 118.3(11) ?
C5 N2 H2N2 . . 117.2(9) ?
H1N2 N2 H2N2 . . 117.8(13) ?
C9 N3 H1N3 . . 118.8(10) ?
C9 N3 H2N3 . . 116.2(11) ?
H1N3 N3 H2N3 . . 118.1(15) ?
N2 C5 N1 . . 117.16(8) ?
N2 C5 C6 . . 124.46(9) ?
N1 C5 C6 . . 118.38(8) ?
C7 C6 C5 . . 118.65(9) ?
C7 C6 H6A . . 119.9(10) ?
C5 C6 H6A . . 121.5(10) ?
C8 C7 C6 . . 122.24(9) ?
C8 C7 H7A . . 121.3(8) ?
C6 C7 H7A . . 116.4(8) ?
C7 C8 C9 . . 118.34(9) ?
C7 C8 H8A . . 121.2(9) ?
C9 C8 H8A . . 120.4(9) ?
N3 C9 N1 . . 117.68(8) ?
N3 C9 C8 . . 123.52(9) ?
N1 C9 C8 . . 118.79(8) ?
C14 N4 C10 . . 123.92(9) ?
C14 N4 H1N4 . . 120.8(10) ?
C10 N4 H1N4 . . 115.1(10) ?
C10 N5 H1N5 . . 118.6(12) ?
C10 N5 H2N5 . . 119.8(11) ?
H1N5 N5 H2N5 . . 121.5(16) ?
C14 N6 H1N6 . . 120.4(11) ?
C14 N6 H2N6 . . 115.8(13) ?
H1N6 N6 H2N6 . . 123.2(17) ?
N5 C10 N4 . . 116.98(10) ?
N5 C10 C11 . . 124.84(11) ?
N4 C10 C11 . . 118.18(10) ?
C12 C11 C10 . . 118.51(11) ?
C12 C11 H11A . . 123.0(11) ?
C10 C11 H11A . . 118.4(11) ?
C11 C12 C13 . . 122.37(11) ?
C11 C12 H12A . . 116.9(11) ?
C13 C12 H12A . . 120.7(11) ?
C12 C13 C14 . . 118.61(11) ?
C12 C13 H13A . . 124.2(10) ?
C14 C13 H13A . . 117.1(10) ?
N6 C14 N4 . . 116.97(10) ?
N6 C14 C13 . . 124.67(11) ?
N4 C14 C13 . . 118.36(11) ?
H1W1 O1W H2W1 . . 106(2) ?

loop_
_geom_bond_atom_site_label_1
_geom_bond_atom_site_label_2
_geom_bond_site_symmetry_2
_geom_bond_distance
_geom_bond_publ_flag
O1 C2 . 1.4257(11) ?
O1 H1O1 . 0.901(16) ?
O2 C3 . 1.4194(10) ?
O2 H1O2 . 0.868(19) ?
O3 C1 . 1.2418(12) ?
O4 C1 . 1.2644(12) ?
O5 C4 . 1.2643(10) ?
O6 C4 . 1.2426(11) ?
C1 C2 . 1.5322(13) ?
C2 C3 . 1.5231(12) ?
C2 H2A . 0.962(11) ?
C3 C4 . 1.5318(12) ?
C3 H3A . 0.962(12) ?
N1 C9 . 1.3572(11) ?
N1 C5 . 1.3620(11) ?
N1 H1N1 . 0.933(14) ?
N2 C5 . 1.3443(12) ?
N2 H1N2 . 0.881(17) ?
N2 H2N2 . 0.884(14) ?
N3 C9 . 1.3453(13) ?
N3 H1N3 . 0.907(17) ?
N3 H2N3 . 0.859(18) ?
C5 C6 . 1.3931(13) ?
C6 C7 . 1.3790(15) ?
C6 H6A . 0.938(17) ?
C7 C8 . 1.3773(16) ?
C7 H7A . 0.984(15) ?
C8 C9 . 1.3937(13) ?
C8 H8A . 0.951(14) ?
N4 C14 . 1.3591(14) ?
N4 C10 . 1.3613(13) ?
N4 H1N4 . 0.923(17) ?
N5 C10 . 1.3319(15) ?
N5 H1N5 . 0.827(18) ?
N5 H2N5 . 0.888(17) ?
N6 C14 . 1.3390(16) ?
N6 H1N6 . 0.901(18) ?
N6 H2N6 . 0.87(2) ?
C10 C11 . 1.3930(16) ?
C11 C12 . 1.3747(19) ?
C11 H11A . 0.922(18) ?
C12 C13 . 1.379(2) ?
C12 H12A . 0.963(19) ?
C13 C14 . 1.3862(16) ?
C13 H13A . 0.959(17) ?
O1W H1W1 . 0.85(3) ?
O1W H2W1 . 0.89(2) ?

loop_
_geom_hbond_atom_site_label_D
_geom_hbond_atom_site_label_H
_geom_hbond_atom_site_label_A
_geom_hbond_site_symmetry_A
_geom_hbond_distance_DH
_geom_hbond_distance_HA
_geom_hbond_distance_DA
_geom_hbond_angle_DHA
_geom_hbond_publ_flag
O1 H1O1 O4 4_575 0.900(16) 1.840(16) 2.7315(10) 170.9(15) yes
O2 H1O2 O4 4_575 0.871(17) 1.957(17) 2.8260(11) 175.6(15) yes
N1 H1N1 O5 . 0.933(13) 1.740(13) 2.6660(11) 171.4(13) yes
N2 H1N2 O2 3_666 0.882(17) 2.369(17) 3.2254(13) 163.7(14) yes
N2 H1N2 O6 3_666 0.882(17) 2.461(17) 3.0531(13) 125.0(13) yes
N2 H2N2 O6 . 0.884(14) 2.048(14) 2.9306(13) 176.7(12) yes
N3 H1N3 O5 . 0.908(16) 2.552(16) 3.2431(12) 133.4(13) yes
N3 H1N3 O4 4_576 0.908(16) 2.519(17) 3.1842(13) 130.5(13) yes
N3 H2N3 O6 1_556 0.860(16) 2.122(16) 2.9499(12) 161.3(16) yes
N4 H1N4 O3 2_545 0.924(17) 1.810(17) 2.7294(12) 172.5(15) yes
N5 H1N5 O1W 4_565 0.827(19) 2.114(19) 2.9265(15) 167.7(15) yes
N5 H2N5 O1 2_545 0.888(17) 2.243(17) 3.0557(14) 152.0(14) yes
N5 H2N5 O3 2_545 0.888(17) 2.503(16) 3.2154(15) 137.8(13) yes
N6 H1N6 O1W 3_566 0.901(17) 2.127(17) 3.0131(18) 167.5(14) yes
N6 H2N6 O1 . 0.87(2) 2.189(19) 2.9851(15) 152(2) yes
O1W H1W1 O3 4_576 0.85(2) 2.37(3) 2.9371(13) 125(2) yes
O1W H1W1 O4 4_576 0.85(2) 2.42(2) 3.1642(13) 146(2) yes
O1W H2W1 O5 . 0.89(2) 1.93(2) 2.8153(13) 175(2) yes
C2 H2A O3 4_576 0.963(11) 2.490(11) 3.3232(12) 144.8(9) yes

loop_
_geom_torsion_atom_site_label_1
_geom_torsion_atom_site_label_2
_geom_torsion_atom_site_label_3
_geom_torsion_atom_site_label_4
_geom_torsion_site_symmetry_1
_geom_torsion_site_symmetry_2
_geom_torsion_site_symmetry_3
_geom_torsion_site_symmetry_4
_geom_torsion
_geom_torsion_publ_flag
O3 C1 C2 O1 . . . . 7.58(11) ?
O4 C1 C2 O1 . . . . -174.21(7) ?
O3 C1 C2 C3 . . . . 134.52(9) ?
O4 C1 C2 C3 . . . . -47.27(10) ?
O1 C2 C3 O2 . . . . 65.36(10) ?
C1 C2 C3 O2 . . . . -62.99(9) ?
O1 C2 C3 C4 . . . . -61.50(9) ?
C1 C2 C3 C4 . . . . 170.15(7) ?
O2 C3 C4 O6 . . . . -2.16(12) ?
C2 C3 C4 O6 . . . . 125.14(9) ?
O2 C3 C4 O5 . . . . 176.12(8) ?
C2 C3 C4 O5 . . . . -56.57(10) ?
C9 N1 C5 N2 . . . . -178.91(9) ?
C9 N1 C5 C6 . . . . 1.66(14) ?
N2 C5 C6 C7 . . . . -178.45(10) ?
N1 C5 C6 C7 . . . . 0.93(15) ?
C5 C6 C7 C8 . . . . -1.59(17) ?
C6 C7 C8 C9 . . . . -0.26(17) ?
C5 N1 C9 N3 . . . . 177.76(9) ?
C5 N1 C9 C8 . . . . -3.54(14) ?
C7 C8 C9 N3 . . . . -178.63(10) ?
C7 C8 C9 N1 . . . . 2.75(15) ?
C14 N4 C10 N5 . . . . -178.83(11) ?
C14 N4 C10 C11 . . . . 1.42(17) ?
N5 C10 C11 C12 . . . . 177.88(13) ?
N4 C10 C11 C12 . . . . -2.39(19) ?
C10 C11 C12 C13 . . . . 1.4(2) ?
C11 C12 C13 C14 . . . . 0.6(2) ?
C10 N4 C14 N6 . . . . -179.17(12) ?
C10 N4 C14 C13 . . . . 0.63(17) ?
C12 C13 C14 N6 . . . . 178.15(14) ?
C12 C13 C14 N4 . . . . -1.64(19) ?
